data_4513611
loop_
_publ_author_name
'Bai, Xing-Feng'
'Xu, Zheng'
'Xia, Chun-Gu'
'Zheng, Zhan-Jiang'
'Xu, Li-Wen'

_publ_section_title
;
 Aromatic-Amide-Derived Nonbiaryl Atropisomer as Highly Efficient Ligand
 for Asymmetric Silver-Catalyzed [3 + 2] Cycloaddition
;
_journal_issue 10
_journal_name_full 'ACS Catalysis'
_journal_page_first 6016
_journal_paper_doi 10.1021/acscatal.5b01685
_journal_volume 5
_journal_year 2015
_chemical_absolute_configuration unk
_chemical_formula_sum 'C25 H23 N O3'
_chemical_formula_weight 385.44
_chemical_name_systematic
; 
 ? 
;
_space_group_IT_number 4
_symmetry_cell_setting monoclinic
_symmetry_space_group_name_Hall 'P 2yb'
_symmetry_space_group_name_H-M 'P 1 21 1'
_atom_sites_solution_hydrogens geom
_atom_sites_solution_primary direct
_atom_sites_solution_secondary difmap
_audit_creation_method SHELXL-97
_cell_angle_alpha 90.00
_cell_angle_beta 102.271(3)
_cell_angle_gamma 90.00
_cell_formula_units_Z 2
_cell_length_a 6.0364(9)
_cell_length_b 17.033(3)
_cell_length_c 10.4225(16)
_cell_measurement_reflns_used 1974
_cell_measurement_temperature 296(2)
_cell_measurement_theta_max 23.22
_cell_measurement_theta_min 2.33
_cell_volume 1047.1(3)
_computing_cell_refinement 'Bruker SAINT'
_computing_data_collection 'Bruker APEX2'
_computing_data_reduction 'Bruker SAINT'
_computing_molecular_graphics 'Bruker SHELXTL'
_computing_publication_material 'Bruker SHELXTL'
_computing_structure_refinement 'SHELXL-97 (Sheldrick, 2008)'
_computing_structure_solution 'SHELXS-97 (Sheldrick, 2008)'
_diffrn_ambient_temperature 296(2)
_diffrn_measured_fraction_theta_full 0.992
_diffrn_measured_fraction_theta_max 0.992
_diffrn_measurement_device_type 'Bruker APEX-II CCD'
_diffrn_measurement_method '\f and \w scans'
_diffrn_radiation_monochromator graphite
_diffrn_radiation_source 'fine-focus sealed tube'
_diffrn_radiation_type MoK\a
_diffrn_radiation_wavelength 0.71073
_diffrn_reflns_av_R_equivalents 0.0240
_diffrn_reflns_av_sigmaI/netI 0.0376
_diffrn_reflns_limit_h_max 7
_diffrn_reflns_limit_h_min -7
_diffrn_reflns_limit_k_max 18
_diffrn_reflns_limit_k_min -20
_diffrn_reflns_limit_l_max 12
_diffrn_reflns_limit_l_min -12
_diffrn_reflns_number 5902
_diffrn_reflns_theta_full 25.20
_diffrn_reflns_theta_max 25.20
_diffrn_reflns_theta_min 2.33
_exptl_absorpt_coefficient_mu 0.080
_exptl_absorpt_correction_T_max 0.981
_exptl_absorpt_correction_T_min 0.977
_exptl_absorpt_correction_type multi-scan
_exptl_crystal_colour colorless
_exptl_crystal_density_diffrn 1.223
_exptl_crystal_density_method 'not measured'
_exptl_crystal_description block
_exptl_crystal_F_000 408
_exptl_crystal_size_max 0.29
_exptl_crystal_size_mid 0.26
_exptl_crystal_size_min 0.24
_refine_diff_density_max 0.203
_refine_diff_density_min -0.151
_refine_diff_density_rms 0.027
_refine_ls_abs_structure_details 'Flack H D (1983), Acta Cryst. A39, 876-881'
_refine_ls_abs_structure_Flack -0.1(14)
_refine_ls_extinction_method none
_refine_ls_goodness_of_fit_ref 1.039
_refine_ls_hydrogen_treatment mixed
_refine_ls_matrix_type full
_refine_ls_number_parameters 263
_refine_ls_number_reflns 3464
_refine_ls_number_restraints 1
_refine_ls_restrained_S_all 1.039
_refine_ls_R_factor_all 0.0538
_refine_ls_R_factor_gt 0.0395
_refine_ls_shift/su_max 0.000
_refine_ls_shift/su_mean 0.000
_refine_ls_structure_factor_coef Fsqd
_refine_ls_weighting_details 'calc w=1/[\s^2^(Fo^2^)+(0.0437P)^2^+0.1080P] where P=(Fo^2^+2Fc^2^)/3'
_refine_ls_weighting_scheme calc
_refine_ls_wR_factor_gt 0.0933
_refine_ls_wR_factor_ref 0.1006
_reflns_number_gt 2789
_reflns_number_total 3464
_reflns_threshold_expression >2sigma(I)
_cod_data_source_file cs5b01685_si_002.cif
_cod_data_source_block mo_20150320a_0m
_cod_depositor_comments 'Adding full bibliography for 4513610--4513611.cif.'
_cod_original_sg_symbol_H-M P2(1)
_cod_database_code 4513611

loop_
_symmetry_equiv_pos_as_xyz
'x, y, z'
'-x, y+1/2, -z'

loop_
_atom_site_label
_atom_site_type_symbol
_atom_site_fract_x
_atom_site_fract_y
_atom_site_fract_z
_atom_site_U_iso_or_equiv
_atom_site_adp_type
_atom_site_occupancy
_atom_site_symmetry_multiplicity
_atom_site_calc_flag
_atom_site_refinement_flags
C12 C 0.7192(4) 0.18969(15) 0.9776(2) 0.0505(5) Uani 1 1 d .
C6 C 0.5179(4) -0.02683(14) 0.9270(2) 0.0544(6) Uani 1 1 d .
C13 C 0.5368(4) 0.18980(17) 1.0385(2) 0.0657(7) Uani 1 1 d .
H13 H 0.4117 0.1585 1.0051 0.079 Uiso 1 1 calc R
C15 C 0.7159(6) 0.2841(2) 1.1949(3) 0.0789(8) Uani 1 1 d .
H15 H 0.7147 0.3156 1.2676 0.095 Uiso 1 1 calc R
C1 C 0.3309(5) -0.01341(19) 0.9792(3) 0.0748(8) Uani 1 1 d .
H1 H 0.2133 0.0176 0.9337 0.090 Uiso 1 1 calc R
C5 C 0.6873(5) -0.07334(18) 0.9963(3) 0.0744(8) Uani 1 1 d .
H5 H 0.8156 -0.0829 0.9627 0.089 Uiso 1 1 calc R
C16 C 0.8957(6) 0.2864(2) 1.1354(3) 0.0903(10) Uani 1 1 d .
H16 H 1.0170 0.3197 1.1673 0.108 Uiso 1 1 calc R
C3 C 0.4860(7) -0.0928(2) 1.1659(3) 0.0940(11) Uani 1 1 d .
H3 H 0.4750 -0.1154 1.2455 0.113 Uiso 1 1 calc R
C4 C 0.6710(7) -0.1062(2) 1.1148(3) 0.0979(11) Uani 1 1 d .
H4 H 0.7877 -0.1378 1.1598 0.117 Uiso 1 1 calc R
C14 C 0.5369(5) 0.2354(2) 1.1475(3) 0.0791(9) Uani 1 1 d .
H14 H 0.4151 0.2331 1.1891 0.095 Uiso 1 1 calc R
C2 C 0.3160(6) -0.0459(2) 1.0999(3) 0.0900(10) Uani 1 1 d .
H2 H 0.1901 -0.0356 1.1355 0.108 Uiso 1 1 calc R
C11 C 0.7334(4) 0.13812(14) 0.8651(2) 0.0487(6) Uani 1 1 d .
C8 C 0.5253(4) 0.09797(13) 0.7860(2) 0.0451(5) Uani 1 1 d .
H8 H 0.3906 0.1163 0.8155 0.054 Uiso 1 1 calc R
C7 C 0.5411(4) 0.00784(14) 0.7975(2) 0.0544(6) Uani 1 1 d .
H7 H 0.6893 -0.0079 0.7820 0.065 Uiso 1 1 calc R
O1 O 0.9169(3) 0.12616(13) 0.83704(17) 0.0714(5) Uani 1 1 d .
C9 C 0.4932(4) 0.11145(14) 0.6378(2) 0.0474(5) Uani 1 1 d .
H9 H 0.6446 0.1118 0.6178 0.057 Uiso 1 1 calc R
C10 C 0.3726(4) 0.03282(14) 0.5778(2) 0.0544(6) Uani 1 1 d .
H10 H 0.4653 0.0089 0.5217 0.065 Uiso 1 1 calc R
C18 C 0.3814(4) 0.18847(13) 0.5882(2) 0.0443(5) Uani 1 1 d .
C23 C 0.1838(4) 0.21398(14) 0.6214(2) 0.0549(6) Uani 1 1 d .
H23 H 0.1130 0.1826 0.6738 0.066 Uiso 1 1 calc R
C21 C 0.1918(6) 0.33267(17) 0.5001(3) 0.0739(8) Uani 1 1 d .
H21 H 0.1283 0.3809 0.4708 0.089 Uiso 1 1 calc R
C19 C 0.4804(4) 0.23622(15) 0.5091(2) 0.0570(6) Uani 1 1 d .
H19 H 0.6119 0.2198 0.4840 0.068 Uiso 1 1 calc R
C22 C 0.0898(4) 0.28589(17) 0.5773(3) 0.0662(7) Uani 1 1 d .
H22 H -0.0434 0.3024 0.6003 0.079 Uiso 1 1 calc R
C20 C 0.3856(6) 0.30854(17) 0.4664(3) 0.0745(8) Uani 1 1 d .
H20 H 0.4557 0.3405 0.4145 0.089 Uiso 1 1 calc R
C24 C 0.1374(5) 0.04360(15) 0.4978(2) 0.0600(6) Uani 1 1 d .
C25 C -0.0799(8) 0.0864(3) 0.2945(4) 0.1349(18) Uani 1 1 d .
H25A H -0.1732 0.0402 0.2819 0.202 Uiso 1 1 calc R
H25B H -0.0595 0.1051 0.2109 0.202 Uiso 1 1 calc R
H25C H -0.1521 0.1263 0.3362 0.202 Uiso 1 1 calc R
O2 O -0.0331(4) 0.03297(12) 0.5375(2) 0.0848(6) Uani 1 1 d .
O3 O 0.1401(4) 0.06741(12) 0.37716(18) 0.0861(7) Uani 1 1 d .
N1 N 0.3676(4) -0.02019(12) 0.68606(19) 0.0664(6) Uani 1 1 d .
H1A H 0.2802 -0.0602 0.6852 0.080 Uiso 1 1 calc R
C17 C 0.8989(5) 0.23921(19) 1.0276(3) 0.0735(8) Uani 1 1 d .
H17 H 1.0233 0.2408 0.9882 0.088 Uiso 1 1 calc R

loop_
_atom_site_aniso_label
_atom_site_aniso_U_11
_atom_site_aniso_U_22
_atom_site_aniso_U_33
_atom_site_aniso_U_23
_atom_site_aniso_U_13
_atom_site_aniso_U_12
C12 0.0452(12) 0.0542(14) 0.0496(12) 0.0075(11) 0.0043(10) 0.0007(11)
C6 0.0649(15) 0.0496(15) 0.0456(13) 0.0089(11) 0.0048(11) 0.0007(12)
C13 0.0519(14) 0.083(2) 0.0594(15) -0.0179(14) 0.0067(12) -0.0020(13)
C15 0.093(2) 0.075(2) 0.0655(18) -0.0140(15) 0.0096(16) 0.0056(17)
C1 0.0750(18) 0.087(2) 0.0614(16) 0.0237(15) 0.0128(14) -0.0015(15)
C5 0.0826(19) 0.075(2) 0.0614(17) 0.0161(15) 0.0066(14) 0.0145(16)
C16 0.097(2) 0.083(2) 0.086(2) -0.0231(19) 0.0098(18) -0.0334(19)
C3 0.112(3) 0.109(3) 0.0554(17) 0.0330(18) 0.0038(18) -0.024(2)
C4 0.109(3) 0.104(3) 0.070(2) 0.0369(19) -0.006(2) 0.008(2)
C14 0.0673(17) 0.105(3) 0.0639(17) -0.0223(17) 0.0110(13) 0.0015(17)
C2 0.091(2) 0.114(3) 0.0679(18) 0.0159(19) 0.0223(17) -0.015(2)
C11 0.0443(12) 0.0569(15) 0.0451(12) 0.0123(10) 0.0100(10) 0.0027(11)
C8 0.0475(11) 0.0500(14) 0.0397(11) 0.0038(10) 0.0133(9) 0.0027(10)
C7 0.0641(15) 0.0515(15) 0.0471(13) 0.0034(11) 0.0105(12) 0.0086(12)
O1 0.0496(9) 0.1016(15) 0.0657(11) -0.0036(10) 0.0180(8) 0.0007(10)
C9 0.0513(11) 0.0502(14) 0.0426(11) 0.0028(11) 0.0142(9) 0.0052(11)
C10 0.0768(16) 0.0460(15) 0.0420(12) -0.0002(11) 0.0161(12) 0.0090(12)
C18 0.0482(12) 0.0450(13) 0.0377(11) -0.0006(10) 0.0049(9) -0.0019(10)
C23 0.0538(13) 0.0504(15) 0.0601(14) 0.0025(12) 0.0111(11) 0.0019(11)
C21 0.105(2) 0.0461(16) 0.0605(17) 0.0010(13) -0.0050(16) 0.0044(16)
C19 0.0700(15) 0.0545(16) 0.0474(13) 0.0039(12) 0.0147(11) -0.0050(13)
C22 0.0579(15) 0.0595(18) 0.0747(18) -0.0149(15) -0.0001(13) 0.0092(13)
C20 0.115(2) 0.0540(19) 0.0557(16) 0.0094(13) 0.0202(15) -0.0093(17)
C24 0.0828(19) 0.0420(14) 0.0513(15) -0.0099(11) 0.0055(13) 0.0053(13)
C25 0.165(4) 0.115(3) 0.091(3) 0.003(2) -0.049(3) 0.034(3)
O2 0.0763(13) 0.0766(15) 0.0988(15) -0.0138(12) 0.0125(12) -0.0086(11)
O3 0.1183(17) 0.0789(15) 0.0495(11) 0.0044(10) -0.0081(10) 0.0104(12)
N1 0.1029(17) 0.0429(12) 0.0484(11) 0.0034(9) 0.0045(11) -0.0106(11)
C17 0.0664(17) 0.083(2) 0.0706(17) -0.0015(16) 0.0124(13) -0.0204(15)

loop_
_atom_type_symbol
_atom_type_description
_atom_type_scat_dispersion_real
_atom_type_scat_dispersion_imag
_atom_type_scat_source
C C 0.0033 0.0016 'International Tables Vol C Tables 4.2.6.8 and 6.1.1.4'
H H 0.0000 0.0000 'International Tables Vol C Tables 4.2.6.8 and 6.1.1.4'
N N 0.0061 0.0033 'International Tables Vol C Tables 4.2.6.8 and 6.1.1.4'
O O 0.0106 0.0060 'International Tables Vol C Tables 4.2.6.8 and 6.1.1.4'

loop_
_geom_angle_atom_site_label_1
_geom_angle_atom_site_label_2
_geom_angle_atom_site_label_3
_geom_angle
C13 C12 C17 117.5(2)
C13 C12 C11 123.3(2)
C17 C12 C11 119.1(2)
C5 C6 C1 118.1(2)
C5 C6 C7 119.8(2)
C1 C6 C7 122.0(2)
C14 C13 C12 121.3(3)
C16 C15 C14 119.9(3)
C6 C1 C2 120.5(3)
C6 C5 C4 121.3(3)
C15 C16 C17 120.2(3)
C4 C3 C2 119.6(3)
C3 C4 C5 120.4(3)
C15 C14 C13 120.1(3)
C3 C2 C1 120.0(3)
O1 C11 C12 119.8(2)
O1 C11 C8 119.0(2)
C12 C11 C8 121.25(19)
C11 C8 C9 113.25(17)
C11 C8 C7 112.19(18)
C9 C8 C7 102.74(18)
N1 C7 C6 113.2(2)
N1 C7 C8 103.90(18)
C6 C7 C8 116.40(19)
C18 C9 C8 115.17(18)
C18 C9 C10 117.53(18)
C8 C9 C10 102.70(18)
N1 C10 C24 109.6(2)
N1 C10 C9 107.59(18)
C24 C10 C9 114.6(2)
C23 C18 C19 118.1(2)
C23 C18 C9 122.20(19)
C19 C18 C9 119.7(2)
C18 C23 C22 120.6(2)
C20 C21 C22 119.8(3)
C18 C19 C20 120.8(3)
C21 C22 C23 120.4(3)
C21 C20 C19 120.3(3)
O2 C24 O3 123.9(3)
O2 C24 C10 124.7(2)
O3 C24 C10 111.4(3)
C24 O3 C25 115.8(3)
C10 N1 C7 106.49(19)
C16 C17 C12 120.9(3)

loop_
_geom_bond_atom_site_label_1
_geom_bond_atom_site_label_2
_geom_bond_distance
C12 C13 1.383(3)
C12 C17 1.385(4)
C12 C11 1.482(3)
C6 C5 1.371(4)
C6 C1 1.372(4)
C6 C7 1.507(3)
C13 C14 1.376(4)
C15 C16 1.360(4)
C15 C14 1.369(4)
C1 C2 1.395(4)
C5 C4 1.378(4)
C16 C17 1.385(4)
C3 C4 1.355(5)
C3 C2 1.366(5)
C11 O1 1.221(3)
C11 C8 1.512(3)
C8 C9 1.533(3)
C8 C7 1.541(3)
C7 N1 1.469(3)
C9 C18 1.515(3)
C9 C10 1.588(3)
C10 N1 1.451(3)
C10 C24 1.497(4)
C18 C23 1.381(3)
C18 C19 1.381(3)
C23 C22 1.387(4)
C21 C20 1.355(4)
C21 C22 1.368(4)
C19 C20 1.391(4)
C24 O2 1.202(3)
C24 O3 1.324(3)
C25 O3 1.457(4)
